data_9004118
loop_
_publ_author_name
'Hawthorne, F. C.'
'Ito, J.'

_publ_section_title
;
 Synthesis and crystal-structure refinement of transition-metal
 orthopyroxenes I: Orthoenstatite and (Mg, Mn, Co) orthopyroxene
;
_journal_name_full 'The Canadian Mineralogist'
_journal_page_first 321
_journal_page_last 338
_journal_volume 15
_journal_year 1977
_chemical_formula_sum 'Co0.132 Mg0.781 Mn0.087 O3 Si'
_chemical_name_mineral Enstatite
_space_group_IT_number 61
_symmetry_space_group_name_Hall '-P 2ac 2ab'
_symmetry_space_group_name_H-M 'P b c a'
_cell_angle_alpha 90
_cell_angle_beta 90
_cell_angle_gamma 90
_cell_length_a 18.246
_cell_length_b 8.839
_cell_length_c 5.196
_cell_formula_units_Z 16
_cell_volume 837.992
_database_code_amcsd 0005140
_exptl_crystal_density_diffrn 3.412
_cod_original_formula_sum 'Si (Mg.781 Co.132 Mn.087) O3'
_cod_database_code 9004118

loop_
_space_group_symop_operation_xyz
x,y,z
x,1/2-y,1/2+z
-x,1/2+y,1/2-z
1/2-x,1/2+y,z
1/2+x,1/2-y,-z
1/2+x,y,1/2-z
1/2-x,-y,1/2+z
-x,-y,-z

loop_
_atom_site_aniso_label
_atom_site_aniso_U_11
_atom_site_aniso_U_22
_atom_site_aniso_U_33
_atom_site_aniso_U_12
_atom_site_aniso_U_13
_atom_site_aniso_U_23
SiA 0.00658 0.00594 0.00503 -0.00049 0.00043 -0.00021
SiB 0.00658 0.00582 0.00494 0.00033 -0.00106 -0.00016
MgM1 0.00624 0.00503 0.00479 -0.00033 -0.00072 0.00019
CoM1 0.00624 0.00503 0.00479 -0.00033 -0.00072 0.00019
MnM1 0.00624 0.00503 0.00479 -0.00033 -0.00072 0.00019
MgM2 0.00961 0.00942 0.00559 -0.00082 -0.00202 0.00037
CoM2 0.00961 0.00942 0.00559 -0.00082 -0.00202 0.00037
MnM2 0.00961 0.00942 0.00559 -0.00082 -0.00202 0.00037
O1A 0.00489 0.01061 0.00707 0.00008 0.00034 -0.00030
O2A 0.01130 0.00776 0.00737 -0.00261 -0.00038 0.00098
O3A 0.00911 0.01108 0.00696 0.00025 0.00000 -0.00363
O1B 0.00793 0.00792 0.00681 -0.00139 0.00058 0.00140
O2B 0.01130 0.00823 0.00603 0.00261 -0.00048 0.00142
O3B 0.00725 0.01092 0.00639 -0.00057 0.00034 -0.00328

loop_
_atom_site_label
_atom_site_fract_x
_atom_site_fract_y
_atom_site_fract_z
_atom_site_occupancy
SiA 0.27165 0.34110 0.05160 1.00000
SiB 0.47381 0.33710 0.79600 1.00000
MgM1 0.37562 0.65410 0.87040 0.90400
CoM1 0.37562 0.65410 0.87040 0.06500
MnM1 0.37562 0.65410 0.87040 0.03100
MgM2 0.37712 0.48510 0.36360 0.65800
CoM2 0.37712 0.48510 0.36360 0.19800
MnM2 0.37712 0.48510 0.36360 0.14400
O1A 0.18370 0.33900 0.03960 1.00000
O2A 0.31060 0.50190 0.04680 1.00000
O3A 0.30330 0.22610 -0.17140 1.00000
O1B 0.56230 0.33940 0.79750 1.00000
O2B 0.43370 0.48460 0.69350 1.00000
O3B 0.44740 0.19850 0.59800 1.00000

loop_
_cod_related_entry_id
_cod_related_entry_database
_cod_related_entry_code
1 AMCSD 0005140
